data_7213007
loop_
_publ_author_name
'Ziessel, Raymond'
'Ulrich, Gilles'
'Lawson, Raphael C.'
'Echegoyen, Luis'

_publ_section_title
;
 Oligopyridine bis(nitronyl nitroxides): synthesis, structures,
 electrochemical, magnetic and electronic properties
;
_journal_issue 7
_journal_name_full 'Journal of Materials Chemistry'
_journal_page_first 1435
_journal_paper_doi 10.1039/a810044f
_journal_volume 9
_journal_year 1999
_chemical_formula_moiety 'C19 H27 N5 O4'
_chemical_formula_sum 'C19 H27 N5 O4'
_chemical_formula_weight 389.46
_chemical_name_systematic ' ?'
_space_group_IT_number 14
_symmetry_cell_setting monoclinic
_symmetry_space_group_name_Hall '-P 2ybc'
_symmetry_space_group_name_H-M 'P 1 21/c 1'
_cell_angle_alpha 90
_cell_angle_beta 93.74(2)
_cell_angle_gamma 90
_cell_formula_units_Z 2
_cell_length_a 6.192(2)
_cell_length_b 11.794(3)
_cell_length_c 13.513(4)
_cell_measurement_reflns_used 24
_cell_measurement_temperature 173
_cell_measurement_theta_max 20.5
_cell_measurement_theta_min 19.5
_cell_volume 984.7(5)
_computing_cell_refinement CAD4_(Enraf-Nonius,_1994)
_computing_data_collection 'Philips/PW1100/16 software 1976'
_computing_data_reduction 'pwredu, local program'
_computing_publication_material BTABLE_PTABLE_CIF_IN_MolEN_(Fair,_1990)
_computing_structure_refinement LSFM_MolEN_(Fair,_1990)
_computing_structure_solution Direct_methods_(SIR,_Burla_et_al.,_1989)
_diffrn_ambient_temperature 173
_diffrn_measurement_device_type Philips_PW1100
_diffrn_measurement_method \q/2\q
_diffrn_radiation_monochromator graphite
_diffrn_radiation_type Cu-K\a
_diffrn_radiation_wavelength 1.54184
_diffrn_reflns_av_R_equivalents 0
_diffrn_reflns_av_sigmaI/netI 0.333
_diffrn_reflns_limit_h_max 6
_diffrn_reflns_limit_h_min -6
_diffrn_reflns_limit_k_max 11
_diffrn_reflns_limit_k_min 0
_diffrn_reflns_limit_l_max 13
_diffrn_reflns_limit_l_min 0
_diffrn_reflns_number 1188
_diffrn_reflns_theta_max 51.05
_diffrn_reflns_theta_min 3.0
_diffrn_source xray_tube
_diffrn_standards_decay_% 0
_diffrn_standards_interval_time 120
_diffrn_standards_number 3
_exptl_absorpt_coefficient_mu 0.773
_exptl_absorpt_correction_T_max 1.0000
_exptl_absorpt_correction_T_min 0.7237
_exptl_absorpt_correction_type refdelf_(Walker_&_Stuart,_1983)
_exptl_crystal_colour violet
_exptl_crystal_density_diffrn 1.31
_exptl_crystal_density_method none
_exptl_crystal_description prism
_exptl_crystal_F_000 416
_exptl_crystal_size_max 0.25
_exptl_crystal_size_mid 0.22
_exptl_crystal_size_min 0.20
_refine_diff_density_max 0.554
_refine_diff_density_min -0.234
_refine_ls_abs_structure_details ' ?'
_refine_ls_extinction_method none
_refine_ls_goodness_of_fit_all 1.481
_refine_ls_goodness_of_fit_ref 1.586
_refine_ls_hydrogen_treatment noref
_refine_ls_matrix_type full
_refine_ls_number_constraints 0
_refine_ls_number_parameters 127
_refine_ls_number_reflns 966
_refine_ls_number_restraints 0
_refine_ls_R_factor_all 0.050
_refine_ls_R_factor_gt 0.045
_refine_ls_shift/esd_mean 0.000
_refine_ls_shift/su_max 0.001
_refine_ls_structure_factor_coef F
_refine_ls_weighting_details 'w = 4Fo^2^/(\s^2^(Fo^2^)+0.0016 Fo^4^)+4.0'
_refine_ls_weighting_scheme calc
_refine_ls_wR_factor_all 0.078
_refine_ls_wR_factor_ref 0.078
_reflns_number_gt 966
_reflns_number_total 1188
_reflns_threshold_expression >3.0\s(I)
_cod_data_source_file 810044fsup1.cif
_cod_data_source_block st604
_cod_depositor_comments
;
The following automatic conversions were performed:

'_refine_ls_weighting_scheme' value '4Fo^2^/(\s^2^(Fo^2^)+0.0016
Fo^4^)+4.0' was changed to 'calc'. New tag
'_refine_ls_weighting_details' was created. The value of the new tag
was set to 'w = 4Fo^2^/(\s^2^(Fo^2^)+0.0016 Fo^4^)+4.0'.

Automatic conversion script
Id: cif_fix_values 3143 2015-03-26 13:38:13Z robertas 
;
_cod_original_cell_volume 984.7(9)
_cod_database_code 7213007

loop_
_symmetry_equiv_pos_as_xyz
x,y,z
-x,1/2+y,1/2-z
-x,-y,-z
+x,1/2-y,1/2+z

loop_
_atom_site_aniso_label
_atom_site_aniso_U_11
_atom_site_aniso_U_22
_atom_site_aniso_U_33
_atom_site_aniso_U_12
_atom_site_aniso_U_13
_atom_site_aniso_U_23
_atom_site_aniso_type_symbol
C1 0.034(1) 0.028(1) 0.031(1) 0.001(1) -0.002(1) 0.000(1) C
N1 0.037(1) 0.030(1) 0.038(1) -0.001(1) -0.004(1) 0.004(1) N
C2 0.038(1) 0.030(1) 0.041(1) 0.005(1) -0.002(1) 0.006(1) C
C3 0.042(1) 0.033(1) 0.034(1) 0.004(1) -0.002(1) 0.008(1) C
N2 0.042(1) 0.029(1) 0.039(1) -0.003(1) -0.006(1) -0.000(1) N
O1 0.051(1) 0.037(1) 0.063(1) -0.0059(9) -0.020(1) 0.004(1) O
C4 0.056(2) 0.039(2) 0.054(2) 0.010(1) 0.004(2) -0.004(1) C
C5 0.049(2) 0.039(2) 0.069(2) 0.001(1) -0.003(2) 0.020(2) C
C6 0.081(2) 0.065(2) 0.041(2) 0.003(2) 0.008(2) 0.006(2) C
C7 0.049(2) 0.043(2) 0.064(2) 0.002(2) -0.015(2) 0.008(2) C
O2 0.074(1) 0.038(1) 0.066(1) -0.009(1) -0.029(1) 0.004(1) O
C8 0.043(1) 0.026(1) 0.026(1) -0.000(1) 0.002(1) 0.000(1) C
C9 0.042(1) 0.035(1) 0.035(1) 0.009(1) -0.006(1) 0.001(1) C
N3 0.050(1) 0.037(1) 0.042(1) 0.006(1) -0.002(1) 0.000(1) N

loop_
_atom_site_label
_atom_site_fract_x
_atom_site_fract_y
_atom_site_fract_z
_atom_site_U_iso_or_equiv
_atom_site_occupancy
_atom_site_thermal_displace_type
_atom_site_calc_flag
_atom_site_calc_attached_atom
_atom_site_type_symbol
C1 0.8414(4) 0.1876(2) 0.8886(2) 0.031(1) 1.000 Uani ? ? C
N1 0.9185(3) 0.2949(2) 0.8965(2) 0.035(1) 1.000 Uani ? ? N
C2 0.7723(4) 0.3768(2) 0.8394(2) 0.036(1) 1.000 Uani ? ? C
C3 0.6539(4) 0.2950(2) 0.7646(2) 0.036(1) 1.000 Uani ? ? C
N2 0.6766(3) 0.1857(2) 0.8202(2) 0.036(1) 1.000 Uani ? ? N
O1 1.0749(3) 0.3286(2) 0.9555(1) 0.049(1) 1.000 Uani ? ? O
C4 0.6283(5) 0.4278(3) 0.9135(2) 0.049(2) 1.000 Uani ? ? C
C5 0.9050(5) 0.4704(3) 0.7952(2) 0.051(2) 1.000 Uani ? ? C
C6 0.7698(6) 0.2768(3) 0.6698(2) 0.060(2) 1.000 Uani ? ? C
C7 0.4167(5) 0.3203(3) 0.7409(2) 0.051(2) 1.000 Uani ? ? C
O2 0.5651(3) 0.0991(2) 0.7925(2) 0.057(1) 1.000 Uani ? ? O
C8 0.9243(4) 0.0908(2) 0.9466(2) 0.031(1) 1.000 Uani ? ? C
C9 1.1442(4) 0.0820(2) 0.9743(2) 0.037(1) 1.000 Uani ? ? C
N3 0.7812(4) 0.0095(2) 0.9719(2) 0.042(1) 0.930 Uani ? ? N
H1 0.5320 0.4806 0.8810 0.0648 1.000 Uiso calc C4 H
H2 0.5474 0.3693 0.9423 0.0648 1.000 Uiso calc C4 H
H3 0.7148 0.4655 0.9640 0.0648 1.000 Uiso calc C4 H
H4 0.8110 0.5216 0.7593 0.0686 1.000 Uiso calc C5 H
H5 0.9842 0.5099 0.8469 0.0686 1.000 Uiso calc C5 H
H6 1.0027 0.4380 0.7517 0.0686 1.000 Uiso calc C5 H
H7 0.7609 0.3440 0.6310 0.0805 1.000 Uiso calc C6 H
H8 0.9174 0.2591 0.6863 0.0805 1.000 Uiso calc C6 H
H9 0.7033 0.2160 0.6331 0.0805 1.000 Uiso calc C6 H
H10 0.4024 0.3898 0.7055 0.0687 1.000 Uiso calc C7 H
H11 0.3534 0.2608 0.7014 0.0687 1.000 Uiso calc C7 H
H12 0.3453 0.3261 0.8008 0.0687 1.000 Uiso calc C7 H

loop_
_atom_type_symbol
_atom_type_scat_dispersion_real
_atom_type_scat_dispersion_imag
_atom_type_scat_source
C 0.017 0.009 International_Tables_Vol_IV_Table_2.3.1
H 0.000 0.000 International_Tables_Vol_IV_Table_2.3.1
N 0.029 0.018 International_Tables_Vol_IV_Table_2.3.1
O 0.047 0.032 International_Tables_Vol_IV_Table_2.3.1

loop_
_geom_angle_atom_site_label_1
_geom_angle_atom_site_label_2
_geom_angle_atom_site_label_3
_geom_angle
_geom_angle_site_symmetry_3
N1 C1 N2 108.6(2) .
N1 C1 C8 125.4(2) .
N2 C1 C8 125.9(2) .
C1 N1 C2 111.3(2) .
C1 N1 O1 126.0(2) .
C2 N1 O1 121.9(2) .
N1 C2 C3 100.2(2) .
N1 C2 C4 106.1(2) .
N1 C2 C5 110.2(2) .
C3 C2 C4 114.1(2) .
C3 C2 C5 116.1(2) .
C4 C2 C5 109.3(3) .
C2 C3 N2 100.7(2) .
C2 C3 C6 114.3(2) .
C2 C3 C7 115.2(2) .
N2 C3 C6 105.6(2) .
N2 C3 C7 109.4(2) .
C6 C3 C7 110.6(2) .
C1 N2 C3 112.2(2) .
C1 N2 O2 126.3(2) .
C3 N2 O2 120.8(2) .
C1 C8 C9 120.4(2) .
C1 C8 N3 118.2(2) .
C9 C8 N3 121.4(2) .
C8 C9 N3 119.5(3) 3_757
C8 N3 C9 119.0(2) 3_757

loop_
_geom_bond_atom_site_label_1
_geom_bond_atom_site_label_2
_geom_bond_distance
_geom_bond_site_symmetry_2
C1 N1 1.356(3) .
C1 N2 1.331(4) .
C1 C8 1.458(4) .
N1 C2 1.503(3) .
N1 O1 1.277(3) .
C2 C3 1.547(4) .
C2 C4 1.511(4) .
C2 C5 1.520(4) .
C3 N2 1.495(3) .
C3 C6 1.519(4) .
C3 C7 1.516(4) .
N2 O2 1.275(3) .
C8 C9 1.391(4) .
C8 N3 1.363(4) .
C9 N3 1.367(4) 3_757
